data_7150806
loop_
_publ_author_name
'Johnston, Karen A.'
'Allcock, Robert W.'
'Jiang, Zhong'
'Collier, Ian D.'
'Blakli, Haakon'
'Rosair, Georgina M.'
'Bailey, Patrick D.'
'Morgan, Keith M.'
'Kohno, Yasushi'
'Adams, David R.'

_publ_section_title
;
 Concise routes to pyrazolo[1,5-a]pyridin-3-yl pyridazin-3-ones
;
_journal_issue 1
_journal_name_full 'Organic &amp;  Biomolecular Chemistry'
_journal_page_first 175
_journal_page_last 186
_journal_paper_doi 10.1039/b713638b
_journal_volume 6
_journal_year 2008
_chemical_formula_moiety 'C21 H20 N4 O'
_chemical_formula_sum 'C21 H20 N4 O'
_chemical_formula_weight 344.41
_chemical_name_systematic
;
?
;
_space_group_IT_number 14
_symmetry_cell_setting monoclinic
_symmetry_space_group_name_Hall '-P 2yn'
_symmetry_space_group_name_H-M 'P 1 21/n 1'
_atom_sites_solution_hydrogens geom
_atom_sites_solution_primary direct
_atom_sites_solution_secondary difmap
_audit_creation_method SHELXL-97
_cell_angle_alpha 90.00
_cell_angle_beta 90.980(2)
_cell_angle_gamma 90.00
_cell_formula_units_Z 4
_cell_length_a 8.9123(6)
_cell_length_b 10.1067(7)
_cell_length_c 19.3558(14)
_cell_measurement_reflns_used 2968
_cell_measurement_temperature 100(2)
_cell_measurement_theta_max 30.08
_cell_measurement_theta_min 2.91
_cell_volume 1743.2(2)
_computing_cell_refinement 'Bruker SMART'
_computing_data_collection 'Bruker SMART'
_computing_data_reduction 'Bruker SAINT'
_computing_molecular_graphics 'Bruker SHELXTL'
_computing_publication_material 'Bruker SHELXTL'
_computing_structure_refinement 'SHELXL-97 (Sheldrick, 1997)'
_computing_structure_solution 'SHELXS-97 (Sheldrick, 1990)'
_diffrn_ambient_temperature 100(2)
_diffrn_measured_fraction_theta_full 1.000
_diffrn_measured_fraction_theta_max 0.997
_diffrn_measurement_device_type 'CCD area detector'
_diffrn_measurement_method 'phi and omega scans'
_diffrn_radiation_monochromator graphite
_diffrn_radiation_source 'fine-focus sealed tube'
_diffrn_radiation_type MoK\a
_diffrn_radiation_wavelength 0.71073
_diffrn_reflns_av_R_equivalents 0.0363
_diffrn_reflns_av_sigmaI/netI 0.0327
_diffrn_reflns_limit_h_max 12
_diffrn_reflns_limit_h_min -12
_diffrn_reflns_limit_k_max 14
_diffrn_reflns_limit_k_min -14
_diffrn_reflns_limit_l_max 27
_diffrn_reflns_limit_l_min -27
_diffrn_reflns_number 32329
_diffrn_reflns_theta_full 25.00
_diffrn_reflns_theta_max 30.21
_diffrn_reflns_theta_min 2.27
_exptl_absorpt_coefficient_mu 0.084
_exptl_absorpt_correction_T_max 0.9530
_exptl_absorpt_correction_T_min 0.855
_exptl_absorpt_correction_type multi-scan
_exptl_absorpt_process_details 'SADABS (Bruker, 2002)'
_exptl_crystal_colour pale_yellow
_exptl_crystal_density_diffrn 1.312
_exptl_crystal_density_method 'not measured'
_exptl_crystal_description block
_exptl_crystal_F_000 728
_exptl_crystal_size_max 0.62
_exptl_crystal_size_mid 0.60
_exptl_crystal_size_min 0.58
_refine_diff_density_max 0.353
_refine_diff_density_min -0.242
_refine_diff_density_rms 0.051
_refine_ls_extinction_method none
_refine_ls_goodness_of_fit_ref 0.993
_refine_ls_hydrogen_treatment constr
_refine_ls_matrix_type full
_refine_ls_number_parameters 237
_refine_ls_number_reflns 5176
_refine_ls_number_restraints 0
_refine_ls_restrained_S_all 0.993
_refine_ls_R_factor_all 0.0751
_refine_ls_R_factor_gt 0.0415
_refine_ls_shift/su_max 0.022
_refine_ls_shift/su_mean 0.003
_refine_ls_structure_factor_coef Fsqd
_refine_ls_weighting_details 'calc w=1/[\s^2^(Fo^2^)+(0.0218P)^2^+1.3995P] where P=(Fo^2^+2Fc^2^)/3'
_refine_ls_weighting_scheme calc
_refine_ls_wR_factor_gt 0.0823
_refine_ls_wR_factor_ref 0.1009
_reflns_number_gt 3635
_reflns_number_total 5176
_reflns_threshold_expression >2sigma(I)
_cod_data_source_file b713638b.txt
_cod_data_source_block x81509_0mcmpd13
_cod_depositor_comments
;
The following automatic conversions were performed:
'_symmetry_cell_setting' value 'Monoclinic' changed to 'monoclinic'
according to '/home/saulius/struct/CIF-dictionaries/cif_core.dic'
dictionary named 'cif_core.dic' version 2.4.1 from 2010-06-29.

Automatic conversion script
Id: cif_fix_enum 1527 2010-12-29 10:47:43Z saulius 
;
_cod_original_sg_symbol_H-M P2(1)/n
_cod_database_code 7150806

loop_
_symmetry_equiv_pos_as_xyz
'x, y, z'
'-x+1/2, y+1/2, -z+1/2'
'-x, -y, -z'
'x-1/2, -y-1/2, z-1/2'

loop_
_atom_site_label
_atom_site_type_symbol
_atom_site_fract_x
_atom_site_fract_y
_atom_site_fract_z
_atom_site_U_iso_or_equiv
_atom_site_adp_type
_atom_site_occupancy
_atom_site_symmetry_multiplicity
_atom_site_calc_flag
_atom_site_refinement_flags
_atom_site_disorder_assembly
_atom_site_disorder_group
N1 N 0.66789(12) 0.05950(12) 0.07433(5) 0.0192(2) Uani 1 1 d . . .
N2 N 0.75110(12) 0.08003(11) 0.01687(5) 0.0172(2) Uani 1 1 d . . .
C3 C 0.71020(15) 0.03642(13) -0.04796(7) 0.0197(3) Uani 1 1 d . . .
H3 H 0.6194 -0.0112 -0.0554 0.024 Uiso 1 1 calc R . .
C4 C 0.80264(15) 0.06298(14) -0.10115(7) 0.0206(3) Uani 1 1 d . . .
H4 H 0.7760 0.0345 -0.1465 0.025 Uiso 1 1 calc R . .
C5 C 0.93869(15) 0.13282(14) -0.08964(7) 0.0208(3) Uani 1 1 d . . .
H5 H 1.0024 0.1504 -0.1274 0.025 Uiso 1 1 calc R . .
C6 C 0.97944(15) 0.17523(13) -0.02483(6) 0.0187(3) Uani 1 1 d . . .
H6 H 1.0708 0.2219 -0.0172 0.022 Uiso 1 1 calc R . .
C7 C 0.88235(14) 0.14806(12) 0.03070(6) 0.0163(2) Uani 1 1 d . . .
C8 C 0.88377(14) 0.17071(13) 0.10229(6) 0.0163(2) Uani 1 1 d . . .
C9 C 0.74938(14) 0.11414(13) 0.12597(6) 0.0174(2) Uani 1 1 d . . .
C10 C 1.00572(14) 0.23657(13) 0.14037(6) 0.0160(2) Uani 1 1 d . . .
N11 N 1.07028(12) 0.33484(11) 0.10842(5) 0.0183(2) Uani 1 1 d . . .
N12 N 1.19042(12) 0.39410(11) 0.13955(5) 0.0189(2) Uani 1 1 d . . .
C13 C 1.25037(14) 0.36301(13) 0.20408(7) 0.0186(3) Uani 1 1 d . . .
O13 O 1.35796(11) 0.42496(10) 0.22882(5) 0.0258(2) Uani 1 1 d . . .
C14 C 1.17716(15) 0.25285(14) 0.23699(7) 0.0201(3) Uani 1 1 d . . .
H14 H 1.2129 0.2232 0.2808 0.024 Uiso 1 1 calc R . .
C15 C 1.05915(15) 0.19137(13) 0.20673(6) 0.0185(3) Uani 1 1 d . . .
H15 H 1.0119 0.1191 0.2290 0.022 Uiso 1 1 calc R . .
C16 C 0.68926(15) 0.11468(15) 0.19847(7) 0.0213(3) Uani 1 1 d . . .
H16 H 0.7618 0.0653 0.2288 0.026 Uiso 1 1 calc R . .
C17 C 0.53702(17) 0.04630(17) 0.20273(7) 0.0303(3) Uani 1 1 d . . .
H17A H 0.4626 0.0958 0.1753 0.045 Uiso 1 1 calc R . .
H17B H 0.5058 0.0431 0.2510 0.045 Uiso 1 1 calc R . .
H17C H 0.5448 -0.0439 0.1846 0.045 Uiso 1 1 calc R . .
C18 C 0.67894(17) 0.25691(16) 0.22566(8) 0.0282(3) Uani 1 1 d . . .
H18A H 0.7786 0.2978 0.2253 0.042 Uiso 1 1 calc R . .
H18B H 0.6416 0.2558 0.2730 0.042 Uiso 1 1 calc R . .
H18C H 0.6100 0.3080 0.1960 0.042 Uiso 1 1 calc R . .
C19 C 1.25849(16) 0.49785(14) 0.09670(7) 0.0234(3) Uani 1 1 d . . .
H19A H 1.3521 0.5299 0.1194 0.028 Uiso 1 1 calc R . .
H19B H 1.1885 0.5736 0.0922 0.028 Uiso 1 1 calc R . .
C20 C 1.29315(15) 0.44442(13) 0.02602(7) 0.0194(3) Uani 1 1 d . . .
C21 C 1.21890(16) 0.49352(14) -0.03221(7) 0.0241(3) Uani 1 1 d . . .
H21 H 1.1468 0.5621 -0.0276 0.029 Uiso 1 1 calc R . .
C22 C 1.24966(18) 0.44267(16) -0.09731(8) 0.0294(3) Uani 1 1 d . . .
H22 H 1.1994 0.4773 -0.1370 0.035 Uiso 1 1 calc R . .
C23 C 1.35303(18) 0.34204(16) -0.10416(8) 0.0307(3) Uani 1 1 d . . .
H23 H 1.3738 0.3072 -0.1486 0.037 Uiso 1 1 calc R . .
C24 C 1.42646(18) 0.29191(16) -0.04619(8) 0.0318(3) Uani 1 1 d . . .
H24 H 1.4969 0.2221 -0.0509 0.038 Uiso 1 1 calc R . .
C25 C 1.39746(16) 0.34331(15) 0.01860(8) 0.0257(3) Uani 1 1 d . . .
H25 H 1.4491 0.3093 0.0581 0.031 Uiso 1 1 calc R . .

loop_
_atom_site_aniso_label
_atom_site_aniso_U_11
_atom_site_aniso_U_22
_atom_site_aniso_U_33
_atom_site_aniso_U_23
_atom_site_aniso_U_13
_atom_site_aniso_U_12
N1 0.0192(5) 0.0238(6) 0.0147(5) -0.0002(4) 0.0016(4) -0.0018(4)
N2 0.0174(5) 0.0196(5) 0.0148(5) 0.0003(4) 0.0003(4) -0.0006(4)
C3 0.0205(6) 0.0200(6) 0.0185(6) -0.0025(5) -0.0035(5) 0.0007(5)
C4 0.0244(6) 0.0222(7) 0.0149(6) -0.0016(5) -0.0018(5) 0.0034(5)
C5 0.0243(6) 0.0220(7) 0.0162(6) 0.0011(5) 0.0030(5) 0.0029(5)
C6 0.0194(6) 0.0184(6) 0.0185(6) 0.0018(5) 0.0017(5) 0.0012(5)
C7 0.0170(6) 0.0151(6) 0.0166(6) 0.0005(5) -0.0011(4) 0.0015(5)
C8 0.0176(6) 0.0167(6) 0.0147(5) 0.0010(5) 0.0002(4) 0.0014(5)
C9 0.0190(6) 0.0181(6) 0.0153(6) 0.0012(5) 0.0003(4) 0.0005(5)
C10 0.0168(6) 0.0169(6) 0.0144(5) -0.0009(5) 0.0012(4) 0.0023(5)
N11 0.0187(5) 0.0194(5) 0.0166(5) -0.0011(4) -0.0016(4) -0.0017(4)
N12 0.0201(5) 0.0205(6) 0.0163(5) -0.0003(4) -0.0004(4) -0.0031(4)
C13 0.0186(6) 0.0203(6) 0.0169(6) -0.0048(5) -0.0001(5) 0.0023(5)
O13 0.0258(5) 0.0289(5) 0.0226(5) -0.0047(4) -0.0041(4) -0.0049(4)
C14 0.0225(6) 0.0233(7) 0.0145(6) -0.0004(5) -0.0015(5) 0.0031(5)
C15 0.0208(6) 0.0190(6) 0.0159(6) 0.0020(5) 0.0010(5) 0.0017(5)
C16 0.0208(6) 0.0285(7) 0.0145(6) 0.0008(5) 0.0015(5) -0.0027(6)
C17 0.0266(7) 0.0436(9) 0.0208(7) -0.0003(6) 0.0050(5) -0.0103(7)
C18 0.0272(7) 0.0347(8) 0.0230(7) -0.0059(6) 0.0055(6) 0.0009(6)
C19 0.0293(7) 0.0204(7) 0.0204(6) -0.0001(5) 0.0008(5) -0.0071(6)
C20 0.0202(6) 0.0186(6) 0.0193(6) 0.0020(5) 0.0012(5) -0.0054(5)
C21 0.0275(7) 0.0204(7) 0.0243(7) 0.0028(5) -0.0004(5) 0.0026(6)
C22 0.0357(8) 0.0324(8) 0.0200(7) 0.0044(6) -0.0017(6) -0.0006(7)
C23 0.0356(8) 0.0337(8) 0.0230(7) -0.0030(6) 0.0077(6) -0.0022(7)
C24 0.0288(8) 0.0300(8) 0.0368(8) 0.0002(7) 0.0074(6) 0.0076(6)
C25 0.0224(7) 0.0281(7) 0.0267(7) 0.0055(6) -0.0011(5) 0.0019(6)

loop_
_atom_type_symbol
_atom_type_description
_atom_type_scat_dispersion_real
_atom_type_scat_dispersion_imag
_atom_type_scat_source
C C 0.0033 0.0016 'International Tables Vol C Tables 4.2.6.8 and 6.1.1.4'
H H 0.0000 0.0000 'International Tables Vol C Tables 4.2.6.8 and 6.1.1.4'
N N 0.0061 0.0033 'International Tables Vol C Tables 4.2.6.8 and 6.1.1.4'
O O 0.0106 0.0060 'International Tables Vol C Tables 4.2.6.8 and 6.1.1.4'

loop_
_geom_angle_atom_site_label_1
_geom_angle_atom_site_label_2
_geom_angle_atom_site_label_3
_geom_angle
_geom_angle_site_symmetry_1
_geom_angle_site_symmetry_3
_geom_angle_publ_flag
C9 N1 N2 104.45(10) . . ?
N1 N2 C3 123.85(11) . . ?
N1 N2 C7 112.90(10) . . ?
C3 N2 C7 123.25(11) . . ?
C4 C3 N2 118.36(12) . . ?
C4 C3 H3 120.8 . . ?
N2 C3 H3 120.8 . . ?
C3 C4 C5 120.54(12) . . ?
C3 C4 H4 119.7 . . ?
C5 C4 H4 119.7 . . ?
C6 C5 C4 120.86(12) . . ?
C6 C5 H5 119.6 . . ?
C4 C5 H5 119.6 . . ?
C5 C6 C7 118.57(12) . . ?
C5 C6 H6 120.7 . . ?
C7 C6 H6 120.7 . . ?
N2 C7 C8 105.43(11) . . ?
N2 C7 C6 118.43(11) . . ?
C8 C7 C6 136.13(12) . . ?
C7 C8 C9 105.14(11) . . ?
C7 C8 C10 124.43(11) . . ?
C9 C8 C10 130.41(11) . . ?
N1 C9 C8 112.08(11) . . ?
N1 C9 C16 119.77(11) . . ?
C8 C9 C16 128.09(11) . . ?
N11 C10 C15 121.48(12) . . ?
N11 C10 C8 115.86(11) . . ?
C15 C10 C8 122.53(12) . . ?
C10 N11 N12 118.33(11) . . ?
N11 N12 C13 126.04(11) . . ?
N11 N12 C19 113.13(10) . . ?
C13 N12 C19 120.81(11) . . ?
O13 C13 N12 121.28(12) . . ?
O13 C13 C14 125.00(12) . . ?
N12 C13 C14 113.71(11) . . ?
C15 C14 C13 121.28(12) . . ?
C15 C14 H14 119.4 . . ?
C13 C14 H14 119.4 . . ?
C14 C15 C10 119.11(12) . . ?
C14 C15 H15 120.4 . . ?
C10 C15 H15 120.4 . . ?
C9 C16 C17 112.24(11) . . ?
C9 C16 C18 110.27(11) . . ?
C17 C16 C18 110.31(12) . . ?
C9 C16 H16 108.0 . . ?
C17 C16 H16 108.0 . . ?
C18 C16 H16 108.0 . . ?
C16 C17 H17A 109.5 . . ?
C16 C17 H17B 109.5 . . ?
H17A C17 H17B 109.5 . . ?
C16 C17 H17C 109.5 . . ?
H17A C17 H17C 109.5 . . ?
H17B C17 H17C 109.5 . . ?
C16 C18 H18A 109.5 . . ?
C16 C18 H18B 109.5 . . ?
H18A C18 H18B 109.5 . . ?
C16 C18 H18C 109.5 . . ?
H18A C18 H18C 109.5 . . ?
H18B C18 H18C 109.5 . . ?
N12 C19 C20 110.39(11) . . ?
N12 C19 H19A 109.6 . . ?
C20 C19 H19A 109.6 . . ?
N12 C19 H19B 109.6 . . ?
C20 C19 H19B 109.6 . . ?
H19A C19 H19B 108.1 . . ?
C21 C20 C25 119.27(13) . . ?
C21 C20 C19 120.42(13) . . ?
C25 C20 C19 120.30(12) . . ?
C20 C21 C22 120.27(14) . . ?
C20 C21 H21 119.9 . . ?
C22 C21 H21 119.9 . . ?
C23 C22 C21 120.07(14) . . ?
C23 C22 H22 120.0 . . ?
C21 C22 H22 120.0 . . ?
C22 C23 C24 119.91(14) . . ?
C22 C23 H23 120.0 . . ?
C24 C23 H23 120.0 . . ?
C25 C24 C23 120.21(14) . . ?
C25 C24 H24 119.9 . . ?
C23 C24 H24 119.9 . . ?
C24 C25 C20 120.28(13) . . ?
C24 C25 H25 119.9 . . ?
C20 C25 H25 119.9 . . ?

loop_
_geom_bond_atom_site_label_1
_geom_bond_atom_site_label_2
_geom_bond_distance
_geom_bond_site_symmetry_2
_geom_bond_publ_flag
N1 C9 1.3441(16) . ?
N1 N2 1.3631(15) . ?
N2 C3 1.3734(16) . ?
N2 C7 1.3791(16) . ?
C3 C4 1.3564(19) . ?
C3 H3 0.9500 . ?
C4 C5 1.4174(19) . ?
C4 H4 0.9500 . ?
C5 C6 1.3688(18) . ?
C5 H5 0.9500 . ?
C6 C7 1.4181(18) . ?
C6 H6 0.9500 . ?
C7 C8 1.4043(17) . ?
C8 C9 1.4108(18) . ?
C8 C10 1.4629(17) . ?
C9 C16 1.5106(18) . ?
C10 N11 1.3085(17) . ?
C10 C15 1.4367(17) . ?
N11 N12 1.3587(15) . ?
N12 C13 1.3863(16) . ?
N12 C19 1.4739(17) . ?
C13 O13 1.2349(16) . ?
C13 C14 1.4440(19) . ?
C14 C15 1.3469(18) . ?
C14 H14 0.9500 . ?
C15 H15 0.9500 . ?
C16 C17 1.5262(19) . ?
C16 C18 1.534(2) . ?
C16 H16 1.0000 . ?
C17 H17A 0.9800 . ?
C17 H17B 0.9800 . ?
C17 H17C 0.9800 . ?
C18 H18A 0.9800 . ?
C18 H18B 0.9800 . ?
C18 H18C 0.9800 . ?
C19 C20 1.5078(19) . ?
C19 H19A 0.9900 . ?
C19 H19B 0.9900 . ?
C20 C21 1.3889(19) . ?
C20 C25 1.391(2) . ?
C21 C22 1.392(2) . ?
C21 H21 0.9500 . ?
C22 C23 1.380(2) . ?
C22 H22 0.9500 . ?
C23 C24 1.385(2) . ?
C23 H23 0.9500 . ?
C24 C25 1.386(2) . ?
C24 H24 0.9500 . ?
C25 H25 0.9500 . ?

loop_
_geom_torsion_atom_site_label_1
_geom_torsion_atom_site_label_2
_geom_torsion_atom_site_label_3
_geom_torsion_atom_site_label_4
_geom_torsion
_geom_torsion_site_symmetry_1
_geom_torsion_site_symmetry_2
_geom_torsion_site_symmetry_3
_geom_torsion_site_symmetry_4
_geom_torsion_publ_flag
C9 N1 N2 C3 178.35(12) . . . . ?
C9 N1 N2 C7 -0.88(14) . . . . ?
N1 N2 C3 C4 -179.97(12) . . . . ?
C7 N2 C3 C4 -0.82(19) . . . . ?
N2 C3 C4 C5 0.7(2) . . . . ?
C3 C4 C5 C6 -0.2(2) . . . . ?
C4 C5 C6 C7 -0.1(2) . . . . ?
N1 N2 C7 C8 0.92(14) . . . . ?
C3 N2 C7 C8 -178.32(12) . . . . ?
N1 N2 C7 C6 179.71(11) . . . . ?
C3 N2 C7 C6 0.48(18) . . . . ?
C5 C6 C7 N2 0.01(18) . . . . ?
C5 C6 C7 C8 178.33(14) . . . . ?
N2 C7 C8 C9 -0.55(14) . . . . ?
C6 C7 C8 C9 -179.02(15) . . . . ?
N2 C7 C8 C10 177.88(12) . . . . ?
C6 C7 C8 C10 -0.6(2) . . . . ?
N2 N1 C9 C8 0.50(15) . . . . ?
N2 N1 C9 C16 177.89(11) . . . . ?
C7 C8 C9 N1 0.04(15) . . . . ?
C10 C8 C9 N1 -178.27(13) . . . . ?
C7 C8 C9 C16 -177.09(13) . . . . ?
C10 C8 C9 C16 4.6(2) . . . . ?
C7 C8 C10 N11 37.01(18) . . . . ?
C9 C8 C10 N11 -144.97(14) . . . . ?
C7 C8 C10 C15 -138.84(13) . . . . ?
C9 C8 C10 C15 39.2(2) . . . . ?
C15 C10 N11 N12 0.03(18) . . . . ?
C8 C10 N11 N12 -175.87(11) . . . . ?
C10 N11 N12 C13 -2.06(19) . . . . ?
C10 N11 N12 C19 176.60(12) . . . . ?
N11 N12 C13 O13 -178.18(12) . . . . ?
C19 N12 C13 O13 3.26(19) . . . . ?
N11 N12 C13 C14 2.87(18) . . . . ?
C19 N12 C13 C14 -175.69(12) . . . . ?
O13 C13 C14 C15 179.30(13) . . . . ?
N12 C13 C14 C15 -1.79(18) . . . . ?
C13 C14 C15 C10 0.1(2) . . . . ?
N11 C10 C15 C14 0.87(19) . . . . ?
C8 C10 C15 C14 176.49(12) . . . . ?
N1 C9 C16 C17 1.27(19) . . . . ?
C8 C9 C16 C17 178.21(14) . . . . ?
N1 C9 C16 C18 -122.15(14) . . . . ?
C8 C9 C16 C18 54.79(18) . . . . ?
N11 N12 C19 C20 -52.47(15) . . . . ?
C13 N12 C19 C20 126.26(13) . . . . ?
N12 C19 C20 C21 114.83(14) . . . . ?
N12 C19 C20 C25 -63.73(16) . . . . ?
C25 C20 C21 C22 -0.5(2) . . . . ?
C19 C20 C21 C22 -179.10(13) . . . . ?
C20 C21 C22 C23 0.7(2) . . . . ?
C21 C22 C23 C24 -0.2(2) . . . . ?
C22 C23 C24 C25 -0.6(2) . . . . ?
C23 C24 C25 C20 0.8(2) . . . . ?
C21 C20 C25 C24 -0.2(2) . . . . ?
C19 C20 C25 C24 178.34(13) . . . . ?

loop_
_cod_related_entry_id
_cod_related_entry_database
_cod_related_entry_code
1 ChemSpider 21119801
